data_7028565
loop_
_publ_author_name
'Imran, Muhammad'
'Neumann, Beate'
'Stammler, Hans-Georg'
'Monkowius, Uwe'
'Ertl, Martin'
'Mitzel, Norbert W.'

_publ_section_title
;
 Borate-based ligands with two soft heterocycle/thione groups and their
 sodium and bismuth complexes.
;
_journal_issue 3
_journal_name_full 'Dalton transactions (Cambridge, England : 2003)'
_journal_page_first 1267
_journal_page_last 1278
_journal_paper_doi 10.1039/c3dt52607k
_journal_volume 43
_journal_year 2014
_chemical_formula_moiety 'C28 H24 Bi Cl2 N8 S4, C14 H12 Bi Cl4 N4 S2, 4(C4 H8 O)'
_chemical_formula_sum 'C58 H68 Bi2 Cl6 N12 O4 S6'
_chemical_formula_weight 1820.26
_chemical_name_systematic ?
_space_group_IT_number 2
_symmetry_cell_setting triclinic
_symmetry_space_group_name_Hall '-P 1'
_symmetry_space_group_name_H-M 'P -1'
_atom_sites_solution_hydrogens geom
_atom_sites_solution_primary direct
_atom_sites_solution_secondary difmap
_audit_creation_method SHELXL-97
_cell_angle_alpha 86.3437(5)
_cell_angle_beta 89.9873(5)
_cell_angle_gamma 82.1420(4)
_cell_formula_units_Z 1
_cell_length_a 11.38810(10)
_cell_length_b 12.37600(10)
_cell_length_c 12.50680(10)
_cell_measurement_reflns_used 53621
_cell_measurement_temperature 100(2)
_cell_measurement_theta_max 30.508
_cell_measurement_theta_min 2.910
_cell_volume 1742.53(3)
_computing_cell_refinement 'HKL Scalepack (Otwinowski & Minor 1997)'
_computing_data_collection 'Collect, Bruker AXS, 2004'
_computing_data_reduction 'Denzo and Scalepack (Otwinowski & Minor, 1997)'
_computing_molecular_graphics 'SHELXTL-PLUS (1990)'
_computing_publication_material 'SHELXL-97 (Sheldrick, 1997)'
_computing_structure_refinement 'SHELXL-97 (Sheldrick, 1997)'
_computing_structure_solution 'SHELXS-97 (Sheldrick, 1990)'
_diffrn_ambient_temperature 100(2)
_diffrn_measured_fraction_theta_full 0.998
_diffrn_measured_fraction_theta_max 0.998
_diffrn_measurement_device_type KappaCCD
_diffrn_measurement_method CCD
_diffrn_radiation_monochromator graphite
_diffrn_radiation_source 'fine-focus sealed tube'
_diffrn_radiation_type MoK\a
_diffrn_radiation_wavelength 0.71073
_diffrn_reflns_av_R_equivalents 0.039
_diffrn_reflns_av_sigmaI/netI 0.0164
_diffrn_reflns_limit_h_max 16
_diffrn_reflns_limit_h_min 0
_diffrn_reflns_limit_k_max 17
_diffrn_reflns_limit_k_min -17
_diffrn_reflns_limit_l_max 17
_diffrn_reflns_limit_l_min -17
_diffrn_reflns_number 79411
_diffrn_reflns_theta_full 30.00
_diffrn_reflns_theta_max 30.00
_diffrn_reflns_theta_min 3.15
_exptl_absorpt_coefficient_mu 5.505
_exptl_absorpt_correction_T_max 0.4056
_exptl_absorpt_correction_T_min 0.2889
_exptl_absorpt_correction_type multi-scan
_exptl_absorpt_process_details 'Denzo and Scalepack (Otwinowski & Minor, 1997)'
_exptl_crystal_colour red-orange
_exptl_crystal_density_diffrn 1.735
_exptl_crystal_density_method 'not measured'
_exptl_crystal_description fragment
_exptl_crystal_F_000 896
_exptl_crystal_size_max 0.30
_exptl_crystal_size_mid 0.27
_exptl_crystal_size_min 0.20
_refine_diff_density_max 0.653
_refine_diff_density_min -1.598
_refine_diff_density_rms 0.083
_refine_ls_extinction_method none
_refine_ls_goodness_of_fit_ref 1.070
_refine_ls_hydrogen_treatment mixed
_refine_ls_matrix_type full
_refine_ls_number_parameters 429
_refine_ls_number_reflns 10138
_refine_ls_number_restraints 0
_refine_ls_restrained_S_all 1.070
_refine_ls_R_factor_all 0.0212
_refine_ls_R_factor_gt 0.0170
_refine_ls_shift/su_max 0.001
_refine_ls_shift/su_mean 0.000
_refine_ls_structure_factor_coef Fsqd
_refine_ls_weighting_details 'calc w=1/[\s^2^(Fo^2^)+(0.0191P)^2^+1.2043P] where P=(Fo^2^+2Fc^2^)/3'
_refine_ls_weighting_scheme calc
_refine_ls_wR_factor_gt 0.0401
_refine_ls_wR_factor_ref 0.0419
_reflns_number_gt 9008
_reflns_number_total 10138
_reflns_threshold_expression >2sigma(I)
_cod_data_source_file c3dt52607k.txt
_cod_data_source_block compound5
_cod_depositor_comments
;
The following automatic conversions were performed:

'_symmetry_cell_setting' value 'Triclinic' changed to 'triclinic'
according to
/usr/data/users/saulius/automatic-downloads/current/RSC/lib/dictionaries/cif_core.dic
dictionary named 'cif_core.dic' version 2.4.2 from 2011-04-26.

Automatic conversion script
Id: cif_fix_values 2281 2013-09-26 08:29:07Z andrius 
;
_cod_database_code 7028565

loop_
_symmetry_equiv_pos_as_xyz
'x, y, z'
'-x, -y, -z'

loop_
_atom_site_label
_atom_site_type_symbol
_atom_site_fract_x
_atom_site_fract_y
_atom_site_fract_z
_atom_site_U_iso_or_equiv
_atom_site_adp_type
_atom_site_occupancy
_atom_site_symmetry_multiplicity
_atom_site_calc_flag
_atom_site_refinement_flags
_atom_site_disorder_assembly
_atom_site_disorder_group
Bi1 Bi 0.5000 0.5000 0.5000 0.01109(2) Uani 1 2 d S . .
Cl1 Cl 0.33833(4) 0.61026(3) 0.62216(3) 0.01859(8) Uani 1 1 d . . .
Cl2 Cl 0.49528(4) 0.66555(3) 0.34686(3) 0.01818(8) Uani 1 1 d . . .
S1 S 0.33658(4) 0.39927(4) 0.38221(3) 0.01883(8) Uani 1 1 d . . .
N1 N 0.22534(13) 0.37646(13) 0.57611(12) 0.0190(3) Uani 1 1 d . . .
H1N H 0.292(3) 0.381(3) 0.616(2) 0.057(9) Uiso 1 1 d . . .
N2 N 0.11295(13) 0.36977(13) 0.43658(13) 0.0189(3) Uani 1 1 d . . .
H2N H 0.096(3) 0.364(2) 0.378(2) 0.046(8) Uiso 1 1 d . . .
C1 C 0.22331(15) 0.38266(14) 0.46801(14) 0.0165(3) Uani 1 1 d . . .
C2 C 0.11428(15) 0.35934(15) 0.61533(15) 0.0202(3) Uani 1 1 d . . .
C3 C 0.07184(18) 0.34747(19) 0.71847(17) 0.0309(5) Uani 1 1 d . . .
H3 H 0.1214 0.3482 0.7795 0.037 Uiso 1 1 calc R . .
C4 C -0.04724(19) 0.33435(19) 0.72818(19) 0.0339(5) Uani 1 1 d . . .
H4 H -0.0801 0.3268 0.7976 0.041 Uiso 1 1 calc R . .
C5 C -0.11968(17) 0.33199(17) 0.63839(18) 0.0291(4) Uani 1 1 d . . .
H5 H -0.2008 0.3237 0.6483 0.035 Uiso 1 1 calc R . .
C6 C -0.07609(16) 0.34142(16) 0.53534(18) 0.0258(4) Uani 1 1 d . . .
H6 H -0.1249 0.3385 0.4743 0.031 Uiso 1 1 calc R . .
C7 C 0.04263(15) 0.35536(14) 0.52559(15) 0.0189(3) Uani 1 1 d . . .
Bi2 Bi 0.5000 0.0000 0.0000 0.01396(2) Uani 1 2 d S . .
Cl3 Cl 0.61713(4) -0.17215(3) 0.11611(3) 0.02002(8) Uani 1 1 d . . .
S2 S 0.28694(4) -0.05670(4) 0.09186(4) 0.02248(9) Uani 1 1 d . . .
S3 S 0.48426(4) 0.16081(3) 0.15106(3) 0.01739(8) Uani 1 1 d . . .
N3 N 0.25953(13) -0.22692(12) -0.02953(12) 0.0173(3) Uani 1 1 d . . .
H3N H 0.233(2) -0.187(2) -0.078(2) 0.032(7) Uiso 1 1 d . . .
N4 N 0.34594(14) -0.27836(13) 0.12406(12) 0.0186(3) Uani 1 1 d . . .
H4N H 0.384(2) -0.2734(19) 0.183(2) 0.027(6) Uiso 1 1 d . . .
N5 N 0.56659(13) -0.00540(12) 0.29982(12) 0.0158(3) Uani 1 1 d . . .
H5N H 0.560(2) -0.055(2) 0.260(2) 0.028(6) Uiso 1 1 d . . .
N6 N 0.57999(13) 0.15762(12) 0.34917(12) 0.0159(3) Uani 1 1 d . . .
H6N H 0.580(2) 0.223(2) 0.3454(19) 0.024(6) Uiso 1 1 d . . .
C8 C 0.29843(15) -0.19049(14) 0.06131(13) 0.0173(3) Uani 1 1 d . . .
C9 C 0.28685(15) -0.34017(14) -0.02753(13) 0.0160(3) Uani 1 1 d . . .
C10 C 0.27195(16) -0.41476(15) -0.10343(15) 0.0217(3) Uani 1 1 d . . .
H10 H 0.2357 -0.3923 -0.1711 0.026 Uiso 1 1 calc R . .
C11 C 0.31275(18) -0.52353(16) -0.07516(17) 0.0248(4) Uani 1 1 d . . .
H11 H 0.3054 -0.5769 -0.1252 0.030 Uiso 1 1 calc R . .
C12 C 0.36454(17) -0.55684(15) 0.02513(17) 0.0249(4) Uani 1 1 d . . .
H12 H 0.3895 -0.6325 0.0418 0.030 Uiso 1 1 calc R . .
C13 C 0.38060(16) -0.48288(15) 0.10102(15) 0.0219(4) Uani 1 1 d . . .
H13 H 0.4162 -0.5056 0.1689 0.026 Uiso 1 1 calc R . .
C14 C 0.34132(15) -0.37318(14) 0.07162(13) 0.0169(3) Uani 1 1 d . . .
C15 C 0.54573(14) 0.10155(13) 0.26834(13) 0.0149(3) Uani 1 1 d . . .
C16 C 0.61631(15) -0.01875(14) 0.40203(13) 0.0149(3) Uani 1 1 d . . .
C17 C 0.64950(16) -0.11142(15) 0.46983(15) 0.0204(3) Uani 1 1 d . . .
H17 H 0.6413 -0.1825 0.4491 0.024 Uiso 1 1 calc R . .
C18 C 0.69517(17) -0.09469(16) 0.56912(15) 0.0222(4) Uani 1 1 d . . .
H18 H 0.7192 -0.1559 0.6177 0.027 Uiso 1 1 calc R . .
C19 C 0.70690(16) 0.01061(16) 0.59988(15) 0.0220(4) Uani 1 1 d . . .
H19 H 0.7398 0.0187 0.6682 0.026 Uiso 1 1 calc R . .
C20 C 0.67175(16) 0.10288(15) 0.53308(14) 0.0196(3) Uani 1 1 d . . .
H20 H 0.6788 0.1741 0.5541 0.024 Uiso 1 1 calc R . .
C21 C 0.62561(14) 0.08590(14) 0.43348(13) 0.0153(3) Uani 1 1 d . . .
O1 O 0.07203(12) 0.33022(12) 0.22275(10) 0.0237(3) Uani 1 1 d . . .
C22 C 0.15038(18) 0.24130(18) 0.18221(17) 0.0297(4) Uani 1 1 d . . .
H22A H 0.1471 0.1728 0.2269 0.036 Uiso 1 1 calc R . .
H22B H 0.2331 0.2575 0.1808 0.036 Uiso 1 1 calc R . .
C23 C 0.1050(2) 0.2317(2) 0.06970(18) 0.0375(5) Uani 1 1 d . . .
H23A H 0.0434 0.1826 0.0699 0.045 Uiso 1 1 calc R . .
H23B H 0.1703 0.2038 0.0222 0.045 Uiso 1 1 calc R . .
C24 C 0.05344(19) 0.34891(18) 0.03413(16) 0.0299(4) Uani 1 1 d . . .
H24A H 0.1028 0.3795 -0.0222 0.036 Uiso 1 1 calc R . .
H24B H -0.0283 0.3519 0.0060 0.036 Uiso 1 1 calc R . .
C25 C 0.05408(18) 0.41172(17) 0.13508(17) 0.0271(4) Uani 1 1 d . . .
H25A H 0.1189 0.4576 0.1326 0.032 Uiso 1 1 calc R . .
H25B H -0.0223 0.4595 0.1425 0.032 Uiso 1 1 calc R . .
O2 O 0.17772(14) -0.09451(11) -0.20902(12) 0.0301(3) Uani 1 1 d . A .
C26 C 0.1207(2) 0.01664(18) -0.2030(2) 0.0391(5) Uani 1 1 d . . .
H26A H 0.1756 0.0687 -0.2268 0.047 Uiso 0.793(8) 1 calc PR A 1
H26B H 0.0970 0.0303 -0.1283 0.047 Uiso 0.793(8) 1 calc PR A 1
H26C H 0.1781 0.0670 -0.1873 0.047 Uiso 0.207(8) 1 d PR A 2
H26D H 0.0567 0.0223 -0.1492 0.047 Uiso 0.207(8) 1 d PR A 2
C27A C 0.0157(3) 0.0303(2) -0.2735(3) 0.0340(9) Uani 0.793(8) 1 d P A 1
H27A H 0.0001 0.1057 -0.3068 0.041 Uiso 0.793(8) 1 calc PR A 1
H27B H -0.0554 0.0134 -0.2337 0.041 Uiso 0.793(8) 1 calc PR A 1
C27B C 0.0676(13) 0.0385(11) -0.3278(11) 0.042(4) Uiso 0.207(8) 1 d P A 2
H27C H -0.0079 0.0888 -0.3293 0.051 Uiso 0.207(8) 1 calc PR A 2
H27D H 0.1249 0.0713 -0.3748 0.051 Uiso 0.207(8) 1 calc PR A 2
C28 C 0.0510(2) -0.0537(2) -0.35906(19) 0.0370(5) Uani 1 1 d . . .
H28A H -0.0197 -0.0779 -0.3912 0.044 Uiso 0.793(8) 1 calc PR A 1
H28B H 0.0992 -0.0234 -0.4165 0.044 Uiso 0.793(8) 1 calc PR A 1
H28C H 0.0739 -0.0581 -0.4352 0.044 Uiso 0.207(8) 1 d PR A 2
H28D H -0.0342 -0.0614 -0.3536 0.044 Uiso 0.207(8) 1 d PR A 2
C29 C 0.12290(17) -0.14578(16) -0.29242(16) 0.0244(4) Uani 1 1 d . A .
H29A H 0.0710 -0.1974 -0.2613 0.029 Uiso 1 1 calc R . .
H29B H 0.1838 -0.1863 -0.3367 0.029 Uiso 1 1 calc R . .

loop_
_atom_site_aniso_label
_atom_site_aniso_U_11
_atom_site_aniso_U_22
_atom_site_aniso_U_33
_atom_site_aniso_U_23
_atom_site_aniso_U_13
_atom_site_aniso_U_12
Bi1 0.01305(4) 0.00988(4) 0.01031(4) -0.00051(3) -0.00144(3) -0.00152(3)
Cl1 0.01817(18) 0.01597(18) 0.02219(19) -0.00580(14) 0.00249(14) -0.00226(14)
Cl2 0.02059(18) 0.01783(18) 0.01561(17) 0.00398(14) -0.00506(14) -0.00311(14)
S1 0.01989(19) 0.0233(2) 0.01457(18) -0.00255(15) -0.00118(15) -0.00683(16)
N1 0.0149(7) 0.0265(8) 0.0170(7) -0.0058(6) -0.0005(5) -0.0057(6)
N2 0.0172(7) 0.0194(7) 0.0202(7) -0.0017(6) -0.0054(6) -0.0032(5)
C1 0.0164(7) 0.0146(7) 0.0187(8) -0.0020(6) -0.0031(6) -0.0021(6)
C2 0.0166(8) 0.0224(8) 0.0232(9) -0.0084(7) 0.0016(6) -0.0053(6)
C3 0.0268(10) 0.0460(12) 0.0248(10) -0.0161(9) 0.0050(8) -0.0162(9)
C4 0.0291(10) 0.0424(12) 0.0343(11) -0.0165(10) 0.0140(9) -0.0134(9)
C5 0.0174(8) 0.0265(10) 0.0451(12) -0.0113(9) 0.0071(8) -0.0047(7)
C6 0.0157(8) 0.0227(9) 0.0394(11) -0.0047(8) -0.0037(7) -0.0020(7)
C7 0.0168(8) 0.0151(8) 0.0250(9) -0.0048(6) -0.0013(6) -0.0013(6)
Bi2 0.01865(4) 0.01182(4) 0.01143(4) -0.00049(3) -0.00030(3) -0.00225(3)
Cl3 0.0279(2) 0.01387(17) 0.01761(18) -0.00071(14) -0.00222(15) -0.00062(15)
S2 0.0258(2) 0.0194(2) 0.0230(2) -0.00582(17) 0.00495(17) -0.00365(17)
S3 0.02187(19) 0.01407(18) 0.01531(18) -0.00041(14) -0.00244(15) 0.00064(15)
N3 0.0194(7) 0.0172(7) 0.0149(7) 0.0012(5) -0.0035(5) -0.0018(5)
N4 0.0211(7) 0.0223(7) 0.0131(6) 0.0003(5) -0.0032(5) -0.0063(6)
N5 0.0204(7) 0.0121(6) 0.0150(6) -0.0025(5) -0.0029(5) -0.0018(5)
N6 0.0200(7) 0.0112(6) 0.0168(7) -0.0026(5) -0.0010(5) -0.0021(5)
C8 0.0177(7) 0.0197(8) 0.0152(7) -0.0012(6) 0.0017(6) -0.0047(6)
C9 0.0168(7) 0.0170(8) 0.0142(7) 0.0014(6) -0.0004(6) -0.0032(6)
C10 0.0227(8) 0.0225(9) 0.0205(8) -0.0023(7) -0.0014(7) -0.0043(7)
C11 0.0263(9) 0.0196(9) 0.0303(10) -0.0059(7) 0.0036(7) -0.0080(7)
C12 0.0244(9) 0.0170(8) 0.0333(10) 0.0016(7) 0.0037(8) -0.0042(7)
C13 0.0204(8) 0.0220(9) 0.0224(9) 0.0077(7) 0.0000(7) -0.0041(7)
C14 0.0163(7) 0.0194(8) 0.0155(7) 0.0014(6) 0.0004(6) -0.0058(6)
C15 0.0143(7) 0.0134(7) 0.0168(7) -0.0018(6) 0.0008(6) -0.0006(6)
C16 0.0163(7) 0.0141(7) 0.0139(7) -0.0012(6) -0.0021(6) -0.0013(6)
C17 0.0232(8) 0.0155(8) 0.0217(8) 0.0005(6) -0.0046(7) -0.0006(6)
C18 0.0229(9) 0.0217(9) 0.0203(8) 0.0021(7) -0.0038(7) 0.0010(7)
C19 0.0210(8) 0.0287(9) 0.0164(8) -0.0047(7) -0.0026(6) -0.0020(7)
C20 0.0218(8) 0.0199(8) 0.0178(8) -0.0070(6) -0.0009(6) -0.0028(6)
C21 0.0154(7) 0.0149(7) 0.0155(7) -0.0018(6) 0.0003(6) -0.0011(6)
O1 0.0239(6) 0.0295(7) 0.0176(6) 0.0002(5) -0.0023(5) -0.0045(5)
C22 0.0226(9) 0.0314(10) 0.0313(10) 0.0080(8) 0.0000(8) 0.0061(8)
C23 0.0468(13) 0.0371(12) 0.0251(10) -0.0052(9) 0.0053(9) 0.0080(10)
C24 0.0267(10) 0.0398(12) 0.0216(9) 0.0068(8) -0.0019(7) -0.0024(8)
C25 0.0247(9) 0.0243(9) 0.0309(10) 0.0032(8) -0.0024(8) -0.0013(7)
O2 0.0391(8) 0.0225(7) 0.0255(7) -0.0009(6) -0.0101(6) 0.0066(6)
C26 0.0430(13) 0.0216(10) 0.0500(14) -0.0044(9) -0.0044(11) 0.0062(9)
C27A 0.0267(14) 0.0275(14) 0.0443(19) 0.0029(12) -0.0052(12) 0.0067(10)
C28 0.0262(10) 0.0519(14) 0.0287(11) 0.0091(10) -0.0055(8) 0.0045(10)
C29 0.0223(9) 0.0252(9) 0.0254(9) -0.0007(7) -0.0013(7) -0.0025(7)

loop_
_atom_type_symbol
_atom_type_description
_atom_type_scat_dispersion_real
_atom_type_scat_dispersion_imag
_atom_type_scat_source
C C 0.0033 0.0016 'International Tables Vol C Tables 4.2.6.8 and 6.1.1.4'
H H 0.0000 0.0000 'International Tables Vol C Tables 4.2.6.8 and 6.1.1.4'
Bi Bi -4.1077 10.2566 'International Tables Vol C Tables 4.2.6.8 and 6.1.1.4'
Cl Cl 0.1484 0.1585 'International Tables Vol C Tables 4.2.6.8 and 6.1.1.4'
N N 0.0061 0.0033 'International Tables Vol C Tables 4.2.6.8 and 6.1.1.4'
S S 0.1246 0.1234 'International Tables Vol C Tables 4.2.6.8 and 6.1.1.4'
O O 0.0106 0.0060 'International Tables Vol C Tables 4.2.6.8 and 6.1.1.4'

loop_
_geom_angle_atom_site_label_1
_geom_angle_atom_site_label_2
_geom_angle_atom_site_label_3
_geom_angle
_geom_angle_site_symmetry_1
_geom_angle_site_symmetry_3
Cl1 Bi1 Cl1 179.999(14) 2_666 .
Cl1 Bi1 Cl2 85.861(13) 2_666 .
Cl1 Bi1 Cl2 94.140(13) . .
Cl1 Bi1 Cl2 94.139(13) 2_666 2_666
Cl1 Bi1 Cl2 85.861(13) . 2_666
Cl2 Bi1 Cl2 179.999(12) . 2_666
Cl1 Bi1 S1 83.889(13) 2_666 .
Cl1 Bi1 S1 96.111(13) . .
Cl2 Bi1 S1 91.371(12) . .
Cl2 Bi1 S1 88.629(12) 2_666 .
Cl1 Bi1 S1 96.111(13) 2_666 2_666
Cl1 Bi1 S1 83.889(13) . 2_666
Cl2 Bi1 S1 88.629(12) . 2_666
Cl2 Bi1 S1 91.371(12) 2_666 2_666
S1 Bi1 S1 180.000(12) . 2_666
C1 S1 Bi1 105.38(6) . .
C1 N1 C2 109.94(15) . .
C1 N1 H1N 123.7(19) . .
C2 N1 H1N 126.3(19) . .
C1 N2 C7 109.92(15) . .
C1 N2 H2N 123(2) . .
C7 N2 H2N 127(2) . .
N1 C1 N2 107.50(15) . .
N1 C1 S1 128.36(13) . .
N2 C1 S1 124.11(14) . .
C3 C2 N1 132.04(17) . .
C3 C2 C7 121.91(17) . .
N1 C2 C7 106.05(15) . .
C2 C3 C4 116.49(19) . .
C2 C3 H3 121.8 . .
C4 C3 H3 121.8 . .
C3 C4 C5 121.7(2) . .
C3 C4 H4 119.1 . .
C5 C4 H4 119.1 . .
C6 C5 C4 121.57(18) . .
C6 C5 H5 119.2 . .
C4 C5 H5 119.2 . .
C5 C6 C7 116.74(18) . .
C5 C6 H6 121.6 . .
C7 C6 H6 121.6 . .
N2 C7 C6 131.84(18) . .
N2 C7 C2 106.59(15) . .
C6 C7 C2 121.56(18) . .
Cl3 Bi2 Cl3 180.000(12) 2_655 .
Cl3 Bi2 S3 79.432(12) 2_655 .
Cl3 Bi2 S3 100.569(12) . .
Cl3 Bi2 S3 100.569(12) 2_655 2_655
Cl3 Bi2 S3 79.431(12) . 2_655
S3 Bi2 S3 180.0 . 2_655
Cl3 Bi2 S2 92.130(14) 2_655 .
Cl3 Bi2 S2 87.870(14) . .
S3 Bi2 S2 85.513(13) . .
S3 Bi2 S2 94.487(13) 2_655 .
Cl3 Bi2 S2 87.869(14) 2_655 2_655
Cl3 Bi2 S2 92.131(14) . 2_655
S3 Bi2 S2 94.488(13) . 2_655
S3 Bi2 S2 85.513(13) 2_655 2_655
S2 Bi2 S2 179.999(18) . 2_655
C8 S2 Bi2 99.94(6) . .
C15 S3 Bi2 108.11(6) . .
C8 N3 C9 109.71(15) . .
C8 N3 H3N 122.2(19) . .
C9 N3 H3N 127.6(19) . .
C8 N4 C14 110.01(14) . .
C8 N4 H4N 123.2(16) . .
C14 N4 H4N 126.0(16) . .
C15 N5 C16 109.91(14) . .
C15 N5 H5N 124.2(17) . .
C16 N5 H5N 125.2(17) . .
C15 N6 C21 110.14(14) . .
C15 N6 H6N 123.9(17) . .
C21 N6 H6N 125.6(17) . .
N3 C8 N4 107.71(15) . .
N3 C8 S2 125.78(14) . .
N4 C8 S2 126.50(13) . .
C10 C9 N3 131.89(16) . .
C10 C9 C14 121.69(16) . .
N3 C9 C14 106.38(15) . .
C11 C10 C9 116.52(17) . .
C11 C10 H10 121.7 . .
C9 C10 H10 121.7 . .
C10 C11 C12 121.75(18) . .
C10 C11 H11 119.1 . .
C12 C11 H11 119.1 . .
C13 C12 C11 122.10(18) . .
C13 C12 H12 118.9 . .
C11 C12 H12 118.9 . .
C12 C13 C14 116.02(17) . .
C12 C13 H13 122.0 . .
C14 C13 H13 122.0 . .
N4 C14 C13 131.99(17) . .
N4 C14 C9 106.12(15) . .
C13 C14 C9 121.88(16) . .
N5 C15 N6 107.43(14) . .
N5 C15 S3 128.33(13) . .
N6 C15 S3 124.22(13) . .
N5 C16 C17 131.79(16) . .
N5 C16 C21 106.44(14) . .
C17 C16 C21 121.72(16) . .
C18 C17 C16 116.57(16) . .
C18 C17 H17 121.7 . .
C16 C17 H17 121.7 . .
C17 C18 C19 121.67(17) . .
C17 C18 H18 119.2 . .
C19 C18 H18 119.2 . .
C20 C19 C18 121.66(17) . .
C20 C19 H19 119.2 . .
C18 C19 H19 119.2 . .
C19 C20 C21 116.57(16) . .
C19 C20 H20 121.7 . .
C21 C20 H20 121.7 . .
N6 C21 C20 132.14(16) . .
N6 C21 C16 106.07(14) . .
C20 C21 C16 121.77(16) . .
C25 O1 C22 105.12(15) . .
O1 C22 C23 104.59(16) . .
O1 C22 H22A 110.8 . .
C23 C22 H22A 110.8 . .
O1 C22 H22B 110.8 . .
C23 C22 H22B 110.8 . .
H22A C22 H22B 108.9 . .
C22 C23 C24 103.43(18) . .
C22 C23 H23A 111.1 . .
C24 C23 H23A 111.1 . .
C22 C23 H23B 111.1 . .
C24 C23 H23B 111.1 . .
H23A C23 H23B 109.0 . .
C25 C24 C23 104.81(16) . .
C25 C24 H24A 110.8 . .
C23 C24 H24A 110.8 . .
C25 C24 H24B 110.8 . .
C23 C24 H24B 110.8 . .
H24A C24 H24B 108.9 . .
O1 C25 C24 105.78(16) . .
O1 C25 H25A 110.6 . .
C24 C25 H25A 110.6 . .
O1 C25 H25B 110.6 . .
C24 C25 H25B 110.6 . .
H25A C25 H25B 108.7 . .
C29 O2 C26 109.73(16) . .
O2 C26 C27A 107.1(2) . .
O2 C26 C27B 98.9(5) . .
C27A C26 C27B 32.9(5) . .
O2 C26 H26A 110.3 . .
C27A C26 H26A 110.3 . .
C27B C26 H26A 84.4 . .
O2 C26 H26B 110.3 . .
C27A C26 H26B 110.3 . .
C27B C26 H26B 140.4 . .
H26A C26 H26B 108.5 . .
O2 C26 H26C 112.0 . .
C27A C26 H26C 131.7 . .
C27B C26 H26C 112.0 . .
H26A C26 H26C 28.8 . .
H26B C26 H26C 81.6 . .
O2 C26 H26D 112.0 . .
C27A C26 H26D 79.5 . .
C27B C26 H26D 112.0 . .
H26A C26 H26D 131.0 . .
H26B C26 H26D 32.3 . .
H26C C26 H26D 109.7 . .
C26 C27A C28 103.0(2) . .
C26 C27A H27A 111.2 . .
C28 C27A H27A 111.2 . .
C26 C27A H27B 111.2 . .
C28 C27A H27B 111.2 . .
H27A C27A H27B 109.1 . .
C28 C27B C26 106.8(9) . .
C28 C27B H27C 110.4 . .
C26 C27B H27C 110.4 . .
C28 C27B H27D 110.4 . .
C26 C27B H27D 110.4 . .
H27C C27B H27D 108.6 . .
C27B C28 C29 111.0(6) . .
C27B C28 C27A 35.8(7) . .
C29 C28 C27A 101.43(18) . .
C27B C28 H28A 130.9 . .
C29 C28 H28A 111.5 . .
C27A C28 H28A 111.5 . .
C27B C28 H28B 76.0 . .
C29 C28 H28B 111.5 . .
C27A C28 H28B 111.5 . .
H28A C28 H28B 109.3 . .
C27B C28 H28C 109.4 . .
C29 C28 H28C 109.4 . .
C27A C28 H28C 141.7 . .
H28A C28 H28C 77.9 . .
H28B C28 H28C 35.7 . .
C27B C28 H28D 109.4 . .
C29 C28 H28D 109.4 . .
C27A C28 H28D 81.5 . .
H28A C28 H28D 31.8 . .
H28B C28 H28D 133.0 . .
H28C C28 H28D 108.0 . .
O2 C29 C28 105.70(17) . .
O2 C29 H29A 110.6 . .
C28 C29 H29A 110.6 . .
O2 C29 H29B 110.6 . .
C28 C29 H29B 110.6 . .
H29A C29 H29B 108.7 . .

loop_
_geom_bond_atom_site_label_1
_geom_bond_atom_site_label_2
_geom_bond_distance
_geom_bond_site_symmetry_2
Bi1 Cl1 2.6765(4) 2_666
Bi1 Cl1 2.6765(4) .
Bi1 Cl2 2.7090(4) .
Bi1 Cl2 2.7090(4) 2_666
Bi1 S1 2.8386(4) .
Bi1 S1 2.8387(4) 2_666
S1 C1 1.7034(18) .
N1 C1 1.349(2) .
N1 C2 1.395(2) .
N1 H1N 0.92(3) .
N2 C1 1.350(2) .
N2 C7 1.388(2) .
N2 H2N 0.77(3) .
C2 C3 1.383(3) .
C2 C7 1.395(2) .
C3 C4 1.392(3) .
C3 H3 0.9500 .
C4 C5 1.398(3) .
C4 H4 0.9500 .
C5 C6 1.385(3) .
C5 H5 0.9500 .
C6 C7 1.391(2) .
C6 H6 0.9500 .
Bi2 Cl3 2.6937(4) 2_655
Bi2 Cl3 2.6937(4) .
Bi2 S3 2.8185(4) .
Bi2 S3 2.8185(4) 2_655
Bi2 S2 2.8392(5) .
Bi2 S2 2.8392(5) 2_655
S2 C8 1.7106(18) .
S3 C15 1.7037(17) .
N3 C8 1.346(2) .
N3 C9 1.392(2) .
N3 H3N 0.79(3) .
N4 C8 1.350(2) .
N4 C14 1.387(2) .
N4 H4N 0.87(2) .
N5 C15 1.346(2) .
N5 C16 1.389(2) .
N5 H5N 0.83(2) .
N6 C15 1.349(2) .
N6 C21 1.387(2) .
N6 H6N 0.81(2) .
C9 C10 1.392(2) .
C9 C14 1.398(2) .
C10 C11 1.386(3) .
C10 H10 0.9500 .
C11 C12 1.400(3) .
C11 H11 0.9500 .
C12 C13 1.389(3) .
C12 H12 0.9500 .
C13 C14 1.396(2) .
C13 H13 0.9500 .
C16 C17 1.391(2) .
C16 C21 1.395(2) .
C17 C18 1.385(3) .
C17 H17 0.9500 .
C18 C19 1.406(3) .
C18 H18 0.9500 .
C19 C20 1.384(3) .
C19 H19 0.9500 .
C20 C21 1.391(2) .
C20 H20 0.9500 .
O1 C25 1.437(2) .
O1 C22 1.438(2) .
C22 C23 1.516(3) .
C22 H22A 0.9900 .
C22 H22B 0.9900 .
C23 C24 1.527(3) .
C23 H23A 0.9900 .
C23 H23B 0.9900 .
C24 C25 1.525(3) .
C24 H24A 0.9900 .
C24 H24B 0.9900 .
C25 H25A 0.9900 .
C25 H25B 0.9900 .
O2 C29 1.440(2) .
O2 C26 1.445(2) .
C26 C27A 1.471(4) .
C26 C27B 1.667(14) .
C26 H26A 0.9900 .
C26 H26B 0.9900 .
C26 H26C 0.9900 .
C26 H26D 0.9900 .
C27A C28 1.554(4) .
C27A H27A 0.9900 .
C27A H27B 0.9900 .
C27B C28 1.268(13) .
C27B H27C 0.9900 .
C27B H27D 0.9900 .
C28 C29 1.512(3) .
C28 H28A 0.9900 .
C28 H28B 0.9900 .
C28 H28C 0.9900 .
C28 H28D 0.9900 .
C29 H29A 0.9900 .
C29 H29B 0.9900 .
